data_7003574
loop_
_publ_author_name
'G\"artner, Martin'
'G\"orls, Helmar'
'Westerhausen, Matthias'

_publ_section_title
;
 Synthesis and structural variations of substituted phenylamide
 complexes of the heavy alkaline earth metals calcium, strontium and
 barium
;
_journal_issue 12
_journal_name_full 'Dalton Transactions'
_journal_page_first 1574
_journal_page_last 1582
_journal_paper_doi 10.1039/b717267b
_journal_year 2008
_chemical_formula_sum 'C20 H24 Ba F4 N2 O2'
_chemical_formula_weight 537.75
_chemical_name_systematic
;
?
;
_space_group_IT_number 2
_symmetry_cell_setting triclinic
_symmetry_space_group_name_Hall '-P 1'
_symmetry_space_group_name_H-M 'P -1'
_atom_sites_solution_hydrogens geom
_atom_sites_solution_primary direct
_atom_sites_solution_secondary difmap
_audit_creation_method SHELXL-97
_cell_angle_alpha 103.658(2)
_cell_angle_beta 93.466(2)
_cell_angle_gamma 95.221(2)
_cell_formula_units_Z 2
_cell_length_a 8.3978(3)
_cell_length_b 11.0772(4)
_cell_length_c 11.9910(4)
_cell_measurement_temperature 183(2)
_cell_volume 1075.54(7)
_computing_cell_refinement DENZO
_computing_data_collection COLLECT
_computing_data_reduction DENZO
_computing_molecular_graphics SHELXTL/PC
_computing_publication_material SHELXL-97
_computing_structure_refinement 'SHELXL-97 (Sheldrick, 1997)'
_computing_structure_solution 'SHELXS-97 (Sheldrick, 1990)'
_diffrn_ambient_temperature 183(2)
_diffrn_measured_fraction_theta_full 0.994
_diffrn_measured_fraction_theta_max 0.994
_diffrn_measurement_device_type KappaCCD
_diffrn_measurement_method 'phi- + omega-scan'
_diffrn_radiation_monochromator graphite
_diffrn_radiation_source 'fine-focus sealed tube'
_diffrn_radiation_type MoK\a
_diffrn_radiation_wavelength 0.71073
_diffrn_reflns_av_R_equivalents 0.0303
_diffrn_reflns_av_sigmaI/netI 0.0569
_diffrn_reflns_limit_h_max 10
_diffrn_reflns_limit_h_min -10
_diffrn_reflns_limit_k_max 12
_diffrn_reflns_limit_k_min -14
_diffrn_reflns_limit_l_max 15
_diffrn_reflns_limit_l_min -15
_diffrn_reflns_number 7837
_diffrn_reflns_theta_full 27.47
_diffrn_reflns_theta_max 27.47
_diffrn_reflns_theta_min 2.25
_exptl_absorpt_coefficient_mu 1.898
_exptl_absorpt_correction_T_max 0.7754
_exptl_absorpt_correction_T_min 0.7287
_exptl_absorpt_correction_type multi-scan
_exptl_absorpt_process_details
;
[c.f. r.h. blessing, acta cryst. (1995), a51, 33-38]
;
_exptl_crystal_colour colourless
_exptl_crystal_density_diffrn 1.660
_exptl_crystal_density_method 'not measured'
_exptl_crystal_description prism
_exptl_crystal_F_000 532
_exptl_crystal_size_max 0.04
_exptl_crystal_size_mid 0.04
_exptl_crystal_size_min 0.04
_refine_diff_density_max 0.873
_refine_diff_density_min -0.695
_refine_diff_density_rms 0.124
_refine_ls_extinction_method none
_refine_ls_goodness_of_fit_ref 1.052
_refine_ls_hydrogen_treatment mixed
_refine_ls_matrix_type full
_refine_ls_number_parameters 268
_refine_ls_number_reflns 4902
_refine_ls_number_restraints 0
_refine_ls_restrained_S_all 1.052
_refine_ls_R_factor_all 0.0499
_refine_ls_R_factor_gt 0.0377
_refine_ls_shift/su_max 0.002
_refine_ls_shift/su_mean 0.000
_refine_ls_structure_factor_coef Fsqd
_refine_ls_weighting_details 'calc w=1/[\s^2^(Fo^2^)+(0.0439P)^2^+0.6669P] where P=(Fo^2^+2Fc^2^)/3'
_refine_ls_weighting_scheme calc
_refine_ls_wR_factor_gt 0.0850
_refine_ls_wR_factor_ref 0.0915
_reflns_number_gt 4192
_reflns_number_total 4902
_reflns_threshold_expression >2sigma(I)
_cod_data_source_file b717267b.txt
_cod_data_source_block FO3221
_cod_original_sg_symbol_H-M P-1
_cod_database_code 7003574

loop_
_symmetry_equiv_pos_as_xyz
'x, y, z'
'-x, -y, -z'

loop_
_atom_site_label
_atom_site_type_symbol
_atom_site_fract_x
_atom_site_fract_y
_atom_site_fract_z
_atom_site_U_iso_or_equiv
_atom_site_adp_type
_atom_site_occupancy
_atom_site_symmetry_multiplicity
_atom_site_calc_flag
_atom_site_refinement_flags
_atom_site_disorder_assembly
_atom_site_disorder_group
Ba Ba 0.25712(2) 0.56580(2) 0.511940(18) 0.02181(9) Uani 1 1 d . . .
F1 F -0.1185(4) 0.5074(3) 0.2949(2) 0.0495(7) Uani 1 1 d . . .
F2 F 0.1859(4) 0.1680(3) 0.2594(3) 0.0605(9) Uani 1 1 d . . .
F3 F 0.2097(3) 0.1687(3) 0.5805(3) 0.0521(7) Uani 1 1 d . . .
F4 F 0.6201(3) 0.4995(3) 0.7103(2) 0.0416(6) Uani 1 1 d . . .
O1 O 0.2182(4) 0.7492(3) 0.3915(3) 0.0474(9) Uani 1 1 d . . .
O2 O 0.3466(4) 0.7558(4) 0.7103(3) 0.0622(11) Uani 1 1 d . . .
N1 N 0.0316(4) 0.3555(3) 0.4027(3) 0.0309(8) Uani 1 1 d . . .
N2 N 0.4271(4) 0.3552(3) 0.5294(3) 0.0291(7) Uani 1 1 d . . .
C1 C 0.0361(4) 0.3407(4) 0.2863(3) 0.0288(9) Uani 1 1 d . . .
C2 C -0.0370(5) 0.4179(4) 0.2284(4) 0.0351(10) Uani 1 1 d . . .
C3 C -0.0377(7) 0.4123(5) 0.1122(4) 0.0510(13) Uani 1 1 d . . .
H3A H -0.0896 0.4703 0.0798 0.061 Uiso 1 1 calc R . .
C4 C 0.0386(7) 0.3206(6) 0.0444(4) 0.0546(14) Uani 1 1 d . . .
H4A H 0.0405 0.3149 -0.0358 0.065 Uiso 1 1 calc R . .
C5 C 0.1129(6) 0.2363(5) 0.0935(4) 0.0454(12) Uani 1 1 d . . .
H5A H 0.1637 0.1711 0.0477 0.054 Uiso 1 1 calc R . .
C6 C 0.1107(5) 0.2500(4) 0.2107(4) 0.0394(10) Uani 1 1 d . . .
C7 C 0.4117(4) 0.3362(4) 0.6346(4) 0.0271(9) Uani 1 1 d . . .
C8 C 0.3064(5) 0.2474(4) 0.6684(4) 0.0361(10) Uani 1 1 d . . .
C9 C 0.2948(6) 0.2342(5) 0.7787(5) 0.0477(13) Uani 1 1 d . . .
H9A H 0.2205 0.1708 0.7931 0.057 Uiso 1 1 calc R . .
C10 C 0.3911(7) 0.3130(6) 0.8686(5) 0.0558(15) Uani 1 1 d . . .
H10A H 0.3822 0.3057 0.9454 0.067 Uiso 1 1 calc R . .
C11 C 0.5015(6) 0.4034(5) 0.8455(4) 0.0480(12) Uani 1 1 d . . .
H11A H 0.5703 0.4585 0.9055 0.058 Uiso 1 1 calc R . .
C12 C 0.5078(5) 0.4105(4) 0.7327(4) 0.0328(9) Uani 1 1 d . . .
C13 C 0.2985(9) 0.8719(5) 0.4357(5) 0.0670(18) Uani 1 1 d . . .
H13A H 0.4038 0.8684 0.4758 0.080 Uiso 1 1 calc R . .
H13B H 0.2334 0.9232 0.4908 0.080 Uiso 1 1 calc R . .
C14 C 0.3201(7) 0.9268(6) 0.3340(6) 0.0677(18) Uani 1 1 d . . .
H14A H 0.3208 1.0188 0.3557 0.081 Uiso 1 1 calc R . .
H14B H 0.4207 0.9054 0.2988 0.081 Uiso 1 1 calc R . .
C15 C 0.1818(11) 0.8685(7) 0.2577(7) 0.106(3) Uani 1 1 d . . .
H15A H 0.2051 0.8617 0.1766 0.128 Uiso 1 1 calc R . .
H15B H 0.0903 0.9185 0.2738 0.128 Uiso 1 1 calc R . .
C16 C 0.1426(6) 0.7419(5) 0.2779(5) 0.0522(14) Uani 1 1 d . . .
H16A H 0.0250 0.7213 0.2754 0.063 Uiso 1 1 calc R . .
H16B H 0.1859 0.6775 0.2191 0.063 Uiso 1 1 calc R . .
C17 C 0.4327(8) 0.7375(7) 0.8104(6) 0.085(2) Uani 1 1 d . . .
H17A H 0.5435 0.7196 0.7942 0.102 Uiso 1 1 calc R . .
H17B H 0.3785 0.6668 0.8361 0.102 Uiso 1 1 calc R . .
C18 C 0.4341(12) 0.8557(8) 0.8993(6) 0.120(4) Uani 1 1 d . . .
H18A H 0.4229 0.8384 0.9760 0.144 Uiso 1 1 calc R . .
H18B H 0.5361 0.9092 0.9026 0.144 Uiso 1 1 calc R . .
C19 C 0.3021(8) 0.9166(6) 0.8679(5) 0.0648(16) Uani 1 1 d . . .
H19A H 0.3245 1.0085 0.8957 0.078 Uiso 1 1 calc R . .
H19B H 0.2029 0.8884 0.8993 0.078 Uiso 1 1 calc R . .
C20 C 0.2876(8) 0.8771(5) 0.7378(5) 0.0579(15) Uani 1 1 d . . .
H20A H 0.1745 0.8715 0.7068 0.070 Uiso 1 1 calc R . .
H20B H 0.3532 0.9373 0.7054 0.070 Uiso 1 1 calc R . .
H1N2 H 0.370(8) 0.296(7) 0.480(6) 0.087 Uiso 1 1 d . . .
H1N1 H 0.049(8) 0.277(7) 0.418(6) 0.087 Uiso 1 1 d . . .

loop_
_atom_site_aniso_label
_atom_site_aniso_U_11
_atom_site_aniso_U_22
_atom_site_aniso_U_33
_atom_site_aniso_U_23
_atom_site_aniso_U_13
_atom_site_aniso_U_12
Ba 0.01946(12) 0.02272(13) 0.02312(13) 0.00419(9) 0.00573(8) 0.00262(8)
F1 0.0631(18) 0.0460(17) 0.0516(17) 0.0221(14) 0.0259(14) 0.0293(14)
F2 0.072(2) 0.0515(19) 0.067(2) 0.0155(16) 0.0226(17) 0.0367(17)
F3 0.0417(15) 0.0405(17) 0.074(2) 0.0171(15) 0.0083(14) -0.0083(13)
F4 0.0394(14) 0.0446(16) 0.0353(14) 0.0008(12) 0.0123(11) -0.0064(12)
O1 0.051(2) 0.048(2) 0.055(2) 0.0280(17) 0.0146(17) 0.0187(16)
O2 0.0397(19) 0.079(3) 0.047(2) -0.023(2) 0.0045(17) -0.0034(19)
N1 0.0310(18) 0.032(2) 0.0281(18) 0.0034(15) 0.0014(15) 0.0037(15)
N2 0.0251(17) 0.0301(19) 0.0318(18) 0.0059(15) 0.0025(14) 0.0053(14)
C1 0.0155(17) 0.035(2) 0.031(2) -0.0017(17) 0.0065(15) -0.0014(15)
C2 0.034(2) 0.037(2) 0.036(2) 0.0066(19) 0.0151(19) 0.0101(19)
C3 0.064(3) 0.062(4) 0.033(3) 0.018(2) 0.011(2) 0.016(3)
C4 0.057(3) 0.079(4) 0.029(2) 0.013(3) 0.015(2) 0.006(3)
C5 0.046(3) 0.050(3) 0.036(2) -0.002(2) 0.016(2) 0.004(2)
C6 0.036(2) 0.040(3) 0.041(3) 0.005(2) 0.008(2) 0.008(2)
C7 0.0170(17) 0.026(2) 0.046(2) 0.0186(18) 0.0124(17) 0.0099(15)
C8 0.027(2) 0.034(2) 0.054(3) 0.019(2) 0.008(2) 0.0079(18)
C9 0.044(3) 0.050(3) 0.066(3) 0.037(3) 0.026(3) 0.019(2)
C10 0.052(3) 0.084(4) 0.047(3) 0.038(3) 0.021(3) 0.024(3)
C11 0.044(3) 0.068(4) 0.037(3) 0.017(3) 0.012(2) 0.015(3)
C12 0.031(2) 0.041(3) 0.030(2) 0.0101(19) 0.0128(18) 0.0093(19)
C13 0.119(5) 0.036(3) 0.048(3) 0.009(2) -0.004(3) 0.027(3)
C14 0.063(4) 0.053(4) 0.092(5) 0.035(3) -0.010(3) -0.006(3)
C15 0.139(7) 0.080(5) 0.101(6) 0.058(5) -0.051(6) -0.039(5)
C16 0.042(3) 0.051(3) 0.067(4) 0.029(3) -0.013(3) 0.002(2)
C17 0.055(4) 0.076(5) 0.094(5) -0.033(4) -0.029(4) 0.024(3)
C18 0.186(10) 0.082(6) 0.067(5) -0.038(4) -0.054(6) 0.072(6)
C19 0.084(4) 0.057(4) 0.045(3) -0.004(3) -0.004(3) 0.010(3)
C20 0.077(4) 0.045(3) 0.046(3) 0.009(3) 0.002(3) -0.015(3)

loop_
_atom_type_symbol
_atom_type_description
_atom_type_scat_dispersion_real
_atom_type_scat_dispersion_imag
_atom_type_scat_source
C C 0.0033 0.0016 'International Tables Vol C Tables 4.2.6.8 and 6.1.1.4'
H H 0.0000 0.0000 'International Tables Vol C Tables 4.2.6.8 and 6.1.1.4'
N N 0.0061 0.0033 'International Tables Vol C Tables 4.2.6.8 and 6.1.1.4'
O O 0.0106 0.0060 'International Tables Vol C Tables 4.2.6.8 and 6.1.1.4'
F F 0.0171 0.0103 'International Tables Vol C Tables 4.2.6.8 and 6.1.1.4'
Ba Ba -0.3244 2.2819 'International Tables Vol C Tables 4.2.6.8 and 6.1.1.4'

loop_
_geom_angle_atom_site_label_1
_geom_angle_atom_site_label_2
_geom_angle_atom_site_label_3
_geom_angle
_geom_angle_site_symmetry_1
_geom_angle_site_symmetry_3
_geom_angle_publ_flag
O1 Ba O2 88.48(12) . . ?
O1 Ba N1 81.41(10) . 2_566 ?
O2 Ba N1 74.08(10) . 2_566 ?
O1 Ba N2 75.90(10) . 2_666 ?
O2 Ba N2 79.15(11) . 2_666 ?
N1 Ba N2 145.13(10) 2_566 2_666 ?
O1 Ba N1 106.74(11) . . ?
O2 Ba N1 146.15(11) . . ?
N1 Ba N1 78.48(11) 2_566 . ?
N2 Ba N1 133.32(10) 2_666 . ?
O1 Ba F4 68.77(9) . 2_666 ?
O2 Ba F4 133.66(10) . 2_666 ?
N1 Ba F4 136.08(9) 2_566 2_666 ?
N2 Ba F4 56.84(9) 2_666 2_666 ?
N1 Ba F4 80.15(9) . 2_666 ?
O1 Ba N2 145.26(10) . . ?
O2 Ba N2 107.82(12) . . ?
N1 Ba N2 132.02(10) 2_566 . ?
N2 Ba N2 77.37(11) 2_666 . ?
N1 Ba N2 76.77(10) . . ?
F4 Ba N2 78.15(9) 2_666 . ?
O1 Ba F1 136.48(9) . 2_566 ?
O2 Ba F1 71.46(11) . 2_566 ?
N1 Ba F1 56.37(9) 2_566 2_566 ?
N2 Ba F1 133.41(9) 2_666 2_566 ?
N1 Ba F1 77.00(10) . 2_566 ?
F4 Ba F1 150.25(8) 2_666 2_566 ?
N2 Ba F1 78.27(9) . 2_566 ?
O1 Ba Ba 95.25(7) . 2_566 ?
O2 Ba Ba 111.36(8) . 2_566 ?
N1 Ba Ba 39.58(7) 2_566 2_566 ?
N2 Ba Ba 166.39(7) 2_666 2_566 ?
N1 Ba Ba 38.90(7) . 2_566 ?
F4 Ba Ba 110.51(5) 2_666 2_566 ?
N2 Ba Ba 106.27(7) . 2_566 ?
F1 Ba Ba 59.92(6) 2_566 2_566 ?
O1 Ba Ba 112.17(7) . 2_666 ?
O2 Ba Ba 94.51(8) . 2_666 ?
N1 Ba Ba 162.42(7) 2_566 2_666 ?
N2 Ba Ba 39.16(7) 2_666 2_666 ?
N1 Ba Ba 106.66(7) . 2_666 ?
F4 Ba Ba 61.35(5) 2_666 2_666 ?
N2 Ba Ba 38.21(7) . 2_666 ?
F1 Ba Ba 107.70(5) 2_566 2_666 ?
Ba Ba Ba 142.880(11) 2_566 2_666 ?
C2 F1 Ba 114.5(2) . 2_566 ?
C12 F4 Ba 115.1(2) . 2_666 ?
C13 O1 C16 108.4(4) . . ?
C13 O1 Ba 119.7(3) . . ?
C16 O1 Ba 131.4(3) . . ?
C17 O2 C20 109.1(4) . . ?
C17 O2 Ba 123.6(4) . . ?
C20 O2 Ba 126.2(3) . . ?
C1 N1 Ba 114.2(2) . 2_566 ?
C1 N1 Ba 107.0(3) . . ?
Ba N1 Ba 101.52(11) 2_566 . ?
C1 N1 H1N1 107(4) . . ?
Ba N1 H1N1 110(4) 2_566 . ?
Ba N1 H1N1 118(4) . . ?
C7 N2 Ba 114.7(2) . 2_666 ?
C7 N2 Ba 107.6(2) . . ?
Ba N2 Ba 102.63(11) 2_666 . ?
C7 N2 H1N2 109(5) . . ?
Ba N2 H1N2 120(5) 2_666 . ?
Ba N2 H1N2 101(5) . . ?
N1 C1 C2 121.8(4) . . ?
N1 C1 C6 126.8(4) . . ?
C2 C1 C6 111.4(4) . . ?
C3 C2 F1 117.9(4) . . ?
C3 C2 C1 126.5(4) . . ?
F1 C2 C1 115.6(4) . . ?
C4 C3 C2 118.4(5) . . ?
C4 C3 H3A 120.8 . . ?
C2 C3 H3A 120.8 . . ?
C3 C4 C5 119.8(5) . . ?
C3 C4 H4A 120.1 . . ?
C5 C4 H4A 120.1 . . ?
C6 C5 C4 118.1(5) . . ?
C6 C5 H5A 121.0 . . ?
C4 C5 H5A 121.0 . . ?
F2 C6 C5 118.1(4) . . ?
F2 C6 C1 116.0(4) . . ?
C5 C6 C1 125.9(4) . . ?
N2 C7 C8 129.0(4) . . ?
N2 C7 C12 121.5(4) . . ?
C8 C7 C12 109.6(4) . . ?
F3 C8 C9 119.1(4) . . ?
F3 C8 C7 114.8(4) . . ?
C9 C8 C7 126.1(5) . . ?
C8 C9 C10 119.9(5) . . ?
C8 C9 H9A 120.1 . . ?
C10 C9 H9A 120.1 . . ?
C9 C10 C11 119.2(5) . . ?
C9 C10 H10A 120.4 . . ?
C11 C10 H10A 120.4 . . ?
C12 C11 C10 117.8(5) . . ?
C12 C11 H11A 121.1 . . ?
C10 C11 H11A 121.1 . . ?
C11 C12 F4 117.3(4) . . ?
C11 C12 C7 127.5(4) . . ?
F4 C12 C7 115.2(3) . . ?
O1 C13 C14 106.4(5) . . ?
O1 C13 H13A 110.5 . . ?
C14 C13 H13A 110.5 . . ?
O1 C13 H13B 110.5 . . ?
C14 C13 H13B 110.5 . . ?
H13A C13 H13B 108.6 . . ?
C15 C14 C13 102.2(6) . . ?
C15 C14 H14A 111.3 . . ?
C13 C14 H14A 111.3 . . ?
C15 C14 H14B 111.3 . . ?
C13 C14 H14B 111.3 . . ?
H14A C14 H14B 109.2 . . ?
C14 C15 C16 107.2(5) . . ?
C14 C15 H15A 110.3 . . ?
C16 C15 H15A 110.3 . . ?
C14 C15 H15B 110.3 . . ?
C16 C15 H15B 110.3 . . ?
H15A C15 H15B 108.5 . . ?
O1 C16 C15 104.9(5) . . ?
O1 C16 H16A 110.8 . . ?
C15 C16 H16A 110.8 . . ?
O1 C16 H16B 110.8 . . ?
C15 C16 H16B 110.8 . . ?
H16A C16 H16B 108.8 . . ?
O2 C17 C18 105.6(5) . . ?
O2 C17 H17A 110.6 . . ?
C18 C17 H17A 110.6 . . ?
O2 C17 H17B 110.6 . . ?
C18 C17 H17B 110.6 . . ?
H17A C17 H17B 108.7 . . ?
C19 C18 C17 107.0(6) . . ?
C19 C18 H18A 110.3 . . ?
C17 C18 H18A 110.3 . . ?
C19 C18 H18B 110.3 . . ?
C17 C18 H18B 110.3 . . ?
H18A C18 H18B 108.6 . . ?
C18 C19 C20 103.3(6) . . ?
C18 C19 H19A 111.1 . . ?
C20 C19 H19A 111.1 . . ?
C18 C19 H19B 111.1 . . ?
C20 C19 H19B 111.1 . . ?
H19A C19 H19B 109.1 . . ?
O2 C20 C19 104.9(5) . . ?
O2 C20 H20A 110.8 . . ?
C19 C20 H20A 110.8 . . ?
O2 C20 H20B 110.8 . . ?
C19 C20 H20B 110.8 . . ?
H20A C20 H20B 108.8 . . ?

loop_
_geom_bond_atom_site_label_1
_geom_bond_atom_site_label_2
_geom_bond_distance
_geom_bond_site_symmetry_2
_geom_bond_publ_flag
Ba O1 2.787(3) . ?
Ba O2 2.789(4) . ?
Ba N1 2.820(4) 2_566 ?
Ba N2 2.826(4) 2_666 ?
Ba N1 2.861(4) . ?
Ba F4 2.871(3) 2_666 ?
Ba N2 2.885(3) . ?
Ba F1 2.901(3) 2_566 ?
Ba Ba 4.4005(4) 2_566 ?
Ba Ba 4.4580(4) 2_666 ?
F1 C2 1.380(5) . ?
F1 Ba 2.901(3) 2_566 ?
F2 C6 1.370(5) . ?
F3 C8 1.365(6) . ?
F4 C12 1.386(5) . ?
F4 Ba 2.871(3) 2_666 ?
O1 C13 1.427(7) . ?
O1 C16 1.449(6) . ?
O2 C17 1.429(8) . ?
O2 C20 1.446(7) . ?
N1 C1 1.370(5) . ?
N1 Ba 2.820(4) 2_566 ?
N1 H1N1 0.95(7) . ?
N2 C7 1.339(5) . ?
N2 Ba 2.826(3) 2_666 ?
N2 H1N2 0.86(7) . ?
C1 C2 1.383(6) . ?
C1 C6 1.406(6) . ?
C2 C3 1.380(6) . ?
C3 C4 1.377(8) . ?
C3 H3A 0.9500 . ?
C4 C5 1.389(8) . ?
C4 H4A 0.9500 . ?
C5 C6 1.378(7) . ?
C5 H5A 0.9500 . ?
C7 C8 1.410(6) . ?
C7 C12 1.421(6) . ?
C8 C9 1.373(7) . ?
C9 C10 1.379(8) . ?
C9 H9A 0.9500 . ?
C10 C11 1.389(8) . ?
C10 H10A 0.9500 . ?
C11 C12 1.378(6) . ?
C11 H11A 0.9500 . ?
C13 C14 1.498(8) . ?
C13 H13A 0.9900 . ?
C13 H13B 0.9900 . ?
C14 C15 1.435(9) . ?
C14 H14A 0.9900 . ?
C14 H14B 0.9900 . ?
C15 C16 1.490(8) . ?
C15 H15A 0.9900 . ?
C15 H15B 0.9900 . ?
C16 H16A 0.9900 . ?
C16 H16B 0.9900 . ?
C17 C18 1.480(8) . ?
C17 H17A 0.9900 . ?
C17 H17B 0.9900 . ?
C18 C19 1.425(9) . ?
C18 H18A 0.9900 . ?
C18 H18B 0.9900 . ?
C19 C20 1.512(7) . ?
C19 H19A 0.9900 . ?
C19 H19B 0.9900 . ?
C20 H20A 0.9900 . ?
C20 H20B 0.9900 . ?
